data_7030569
loop_
_publ_author_name
'Kaufmann, Linda'
'Breunig, Jens-Michael'
'Vitze, Hannes'
'Sch\"odel, Frauke'
'Nowik, Israel'
'Pichlmaier, Markus'
'Bolte, Michael'
'Lerner, Hans-Wolfram'
'Winter, Rainer F.'
'Herber, Rolfe H.'
'Wagner, Matthias'

_publ_section_title
;
 Electronic communication in oligonuclear ferrocene complexes with
 anionic four-coordinate boron bridges
;
_journal_coden_ASTM DTARAF
_journal_issue 16
_journal_name_full 'Dalton Transactions'
_journal_page_first 2940
_journal_page_last 2950
_journal_paper_doi 10.1039/b821406a
_journal_year 2009
_chemical_formula_sum 'C74 H86 B2 Fe3 Li O9'
_chemical_formula_weight 1315.54
_space_group_IT_number 62
_symmetry_cell_setting orthorhombic
_symmetry_space_group_name_Hall '-P 2ac 2n'
_symmetry_space_group_name_H-M 'P n m a'
_atom_sites_solution_hydrogens geom
_atom_sites_solution_primary direct
_atom_sites_solution_secondary difmap
_audit_creation_method SHELXL-97
_cell_angle_alpha 90.00
_cell_angle_beta 90.00
_cell_angle_gamma 90.00
_cell_formula_units_Z 4
_cell_length_a 17.4879(19)
_cell_length_b 27.436(3)
_cell_length_c 15.5563(17)
_cell_measurement_reflns_used 6098
_cell_measurement_temperature 173(2)
_cell_measurement_theta_max 25.3
_cell_measurement_theta_min 3.5
_cell_volume 7463.9(14)
_computing_cell_refinement 'X-Area (Stoe & Cie, 2001)'
_computing_data_collection 'X-Area (Stoe & Cie, 2001)'
_computing_data_reduction 'X-Area (Stoe & Cie, 2001)'
_computing_molecular_graphics 'XP in SHELXTL-Plus (Sheldrick, 1991)'
_computing_publication_material SHELXL97
_computing_structure_refinement 'SHELXL97 (Sheldrick, 1997) '
_computing_structure_solution 'SHELXS97 (Sheldrick, 1990) '
_diffrn_ambient_temperature 173(2)
_diffrn_measured_fraction_theta_full 0.993
_diffrn_measured_fraction_theta_max 0.993
_diffrn_measurement_device_type 'STOE IPDS II two-circle-diffractometer'
_diffrn_measurement_method \w
_diffrn_radiation_monochromator graphite
_diffrn_radiation_source 'fine-focus sealed tube'
_diffrn_radiation_type MoK\a
_diffrn_radiation_wavelength 0.71073
_diffrn_reflns_av_R_equivalents 0.1866
_diffrn_reflns_av_sigmaI/netI 0.2210
_diffrn_reflns_limit_h_max 20
_diffrn_reflns_limit_h_min -18
_diffrn_reflns_limit_k_max 26
_diffrn_reflns_limit_k_min -32
_diffrn_reflns_limit_l_max 18
_diffrn_reflns_limit_l_min -15
_diffrn_reflns_number 33604
_diffrn_reflns_theta_full 25.00
_diffrn_reflns_theta_max 25.03
_diffrn_reflns_theta_min 3.45
_diffrn_standards_number 0
_exptl_absorpt_coefficient_mu 0.626
_exptl_absorpt_correction_T_max 0.9343
_exptl_absorpt_correction_T_min 0.8344
_exptl_absorpt_correction_type multi-scan
_exptl_absorpt_process_details 'MULABS (Spek, 2003; Blessing, 1995)'
_exptl_crystal_colour brown-orange
_exptl_crystal_density_diffrn 1.171
_exptl_crystal_density_method 'not measured'
_exptl_crystal_description needle
_exptl_crystal_F_000 2772
_exptl_crystal_size_max 0.30
_exptl_crystal_size_mid 0.12
_exptl_crystal_size_min 0.11
_refine_diff_density_max 0.718
_refine_diff_density_min -0.539
_refine_diff_density_rms 0.101
_refine_ls_extinction_method none
_refine_ls_goodness_of_fit_ref 0.979
_refine_ls_hydrogen_treatment mixed
_refine_ls_matrix_type full
_refine_ls_number_parameters 378
_refine_ls_number_reflns 6709
_refine_ls_number_restraints 33
_refine_ls_restrained_S_all 0.978
_refine_ls_R_factor_all 0.2222
_refine_ls_R_factor_gt 0.1029
_refine_ls_shift/su_max 0.000
_refine_ls_shift/su_mean 0.000
_refine_ls_structure_factor_coef Fsqd
_refine_ls_weighting_details 'calc w=1/[\s^2^(Fo^2^)+(0.0812P)^2^+0.0000P] where P=(Fo^2^+2Fc^2^)/3'
_refine_ls_weighting_scheme calc
_refine_ls_wR_factor_gt 0.1944
_refine_ls_wR_factor_ref 0.2438
_reflns_number_gt 2804
_reflns_number_total 6709
_reflns_threshold_expression I>2\s(I)
_cod_duplicate_entry 7001038
_cod_data_source_file b821406a.txt
_cod_data_source_block wa710
_cod_depositor_comments
;
The following automatic conversions were performed:

'_symmetry_cell_setting' value 'Orthorhombic' changed to
'orthorhombic' according to
/usr/data/users/saulius/automatic-downloads/retrospective/RSC/lib/dictionaries/cif_core.dic
dictionary named 'cif_core.dic' version 2.4.2 from 2011-04-26.

Automatic conversion script
Id: cif_fix_values 2281 2013-09-26 08:29:07Z andrius 
;
_cod_original_sg_symbol_H-M 'P nma'
_cod_database_code 7030569

loop_
_symmetry_equiv_pos_as_xyz
'x, y, z'
'-x+1/2, -y, z+1/2'
'x+1/2, -y+1/2, -z+1/2'
'-x, y+1/2, -z'
'-x, -y, -z'
'x-1/2, y, -z-1/2'
'-x-1/2, y-1/2, z-1/2'
'x, -y-1/2, z'

loop_
_atom_site_label
_atom_site_type_symbol
_atom_site_fract_x
_atom_site_fract_y
_atom_site_fract_z
_atom_site_U_iso_or_equiv
_atom_site_adp_type
_atom_site_occupancy
_atom_site_symmetry_multiplicity
_atom_site_calc_flag
_atom_site_refinement_flags
_atom_site_disorder_assembly
_atom_site_disorder_group
B1 B 0.4270(5) 0.5302(4) 0.2010(6) 0.031(2) Uani 1 1 d . . .
Fe1 Fe 0.5000 0.5000 0.0000 0.0299(4) Uani 1 2 d S . .
Fe2 Fe 0.57752(6) 0.50781(5) 0.34082(7) 0.0350(3) Uani 1 1 d . . .
C11 C 0.4484(4) 0.4902(3) 0.1258(5) 0.0311(19) Uani 1 1 d . . .
C12 C 0.3992(5) 0.4748(4) 0.0573(5) 0.036(2) Uani 1 1 d . . .
H12 H 0.3495 0.4875 0.0465 0.044 Uiso 1 1 calc R . .
C13 C 0.4358(6) 0.4374(4) 0.0072(6) 0.046(2) Uani 1 1 d . . .
H13 H 0.4150 0.4211 -0.0414 0.056 Uiso 1 1 calc R . .
C14 C 0.5091(5) 0.4294(4) 0.0443(6) 0.042(2) Uani 1 1 d . . .
H14 H 0.5465 0.4068 0.0251 0.050 Uiso 1 1 calc R . .
C15 C 0.5156(4) 0.4611(3) 0.1148(6) 0.035(2) Uani 1 1 d . . .
H15 H 0.5594 0.4631 0.1508 0.042 Uiso 1 1 calc R . .
C21 C 0.5016(4) 0.5453(3) 0.2594(5) 0.0326(19) Uani 1 1 d . . .
C22 C 0.4979(5) 0.5630(3) 0.3482(6) 0.040(2) Uani 1 1 d . . .
H22 H 0.4533 0.5634 0.3829 0.048 Uiso 1 1 calc R . .
C23 C 0.5716(5) 0.5796(4) 0.3745(6) 0.047(2) Uani 1 1 d . . .
H23 H 0.5841 0.5924 0.4295 0.056 Uiso 1 1 calc R . .
C24 C 0.6230(5) 0.5739(4) 0.3049(7) 0.049(3) Uani 1 1 d . . .
H24 H 0.6756 0.5827 0.3041 0.059 Uiso 1 1 calc R . .
C25 C 0.5800(5) 0.5519(3) 0.2346(6) 0.037(2) Uani 1 1 d . . .
H25 H 0.6008 0.5432 0.1803 0.044 Uiso 1 1 calc R . .
C31 C 0.5520(5) 0.4350(4) 0.3345(7) 0.042(2) Uani 1 1 d . . .
H31 H 0.5141 0.4206 0.2989 0.051 Uiso 1 1 calc R . .
C32 C 0.5403(5) 0.4522(4) 0.4181(6) 0.041(2) Uani 1 1 d . . .
H32 H 0.4933 0.4520 0.4486 0.049 Uiso 1 1 calc R . .
C33 C 0.6112(6) 0.4701(4) 0.4492(7) 0.054(3) Uani 1 1 d . . .
H33 H 0.6205 0.4838 0.5044 0.065 Uiso 1 1 calc R . .
C34 C 0.6657(5) 0.4638(5) 0.3824(8) 0.060(3) Uani 1 1 d . . .
H34 H 0.7181 0.4727 0.3854 0.072 Uiso 1 1 calc R . .
C35 C 0.6294(5) 0.4424(4) 0.3113(6) 0.045(3) Uani 1 1 d . . .
H35 H 0.6524 0.4343 0.2578 0.054 Uiso 1 1 calc R . .
C41 C 0.3950(4) 0.5808(3) 0.1566(6) 0.0334(19) Uani 1 1 d . . .
C42 C 0.4373(4) 0.6251(3) 0.1536(6) 0.040(2) Uani 1 1 d . . .
H42 H 0.4861 0.6261 0.1805 0.047 Uiso 1 1 calc R . .
C43 C 0.4104(6) 0.6669(4) 0.1130(7) 0.051(3) Uani 1 1 d . . .
H43 H 0.4410 0.6955 0.1126 0.061 Uiso 1 1 calc R . .
C44 C 0.3400(6) 0.6674(4) 0.0734(7) 0.056(3) Uani 1 1 d . . .
H44 H 0.3218 0.6961 0.0461 0.068 Uiso 1 1 calc R . .
C45 C 0.2953(5) 0.6245(4) 0.0741(7) 0.046(2) Uani 1 1 d . . .
H45 H 0.2468 0.6237 0.0468 0.055 Uiso 1 1 calc R . .
C46 C 0.3240(4) 0.5833(4) 0.1156(6) 0.038(2) Uani 1 1 d . . .
H46 H 0.2930 0.5548 0.1161 0.046 Uiso 1 1 calc R . .
C51 C 0.3617(4) 0.5051(4) 0.2633(4) 0.0314(19) Uani 1 1 d . . .
C52 C 0.3541(5) 0.4549(4) 0.2745(6) 0.042(2) Uani 1 1 d . . .
H52 H 0.3853 0.4337 0.2412 0.050 Uiso 1 1 calc R . .
C53 C 0.3033(6) 0.4347(4) 0.3317(8) 0.060(3) Uani 1 1 d . . .
H53 H 0.3000 0.4003 0.3372 0.072 Uiso 1 1 calc R . .
C54 C 0.2556(5) 0.4651(5) 0.3828(6) 0.050(3) Uani 1 1 d . . .
H54 H 0.2210 0.4516 0.4234 0.060 Uiso 1 1 calc R . .
C55 C 0.2610(5) 0.5141(4) 0.3718(6) 0.047(3) Uani 1 1 d . . .
H55 H 0.2297 0.5352 0.4052 0.057 Uiso 1 1 calc R . .
C56 C 0.3125(5) 0.5342(4) 0.3117(5) 0.039(2) Uani 1 1 d . . .
H56 H 0.3137 0.5686 0.3039 0.047 Uiso 1 1 calc R . .
Li1 Li 0.7272(12) 0.2500 0.5295(16) 0.053(6) Uani 1 2 d S . .
O1 O 0.6314(9) 0.2973(7) 0.4694(11) 0.079(6) Uiso 0.512(14) 1 d PD A 1
O2 O 0.6773(10) 0.3004(7) 0.6392(12) 0.084(6) Uiso 0.512(14) 1 d PD A 1
O3 O 0.8252(9) 0.2992(7) 0.5776(11) 0.079(6) Uiso 0.512(14) 1 d PD A 1
O4 O 0.7786(12) 0.2990(8) 0.4097(14) 0.111(8) Uiso 0.512(14) 1 d PD A 1
C1 C 0.5820(16) 0.3173(11) 0.5346(19) 0.094(9) Uiso 0.512(14) 1 d PD A 1
H1A H 0.5464 0.3414 0.5092 0.113 Uiso 0.512(14) 1 calc PR A 1
H1B H 0.5517 0.2912 0.5623 0.113 Uiso 0.512(14) 1 calc PR A 1
C2 C 0.629(2) 0.3391(14) 0.593(3) 0.143(19) Uiso 0.512(14) 1 d PD A 1
H2A H 0.5974 0.3572 0.6352 0.171 Uiso 0.512(14) 1 calc PR A 1
H2B H 0.6624 0.3626 0.5631 0.171 Uiso 0.512(14) 1 calc PR A 1
C3 C 0.7329(13) 0.3238(9) 0.6900(14) 0.071(7) Uiso 0.512(14) 1 d PD A 1
H3A H 0.7486 0.3023 0.7379 0.085 Uiso 0.512(14) 1 calc PR A 1
H3B H 0.7115 0.3542 0.7148 0.085 Uiso 0.512(14) 1 calc PR A 1
C4 C 0.8060(10) 0.3365(7) 0.6301(12) 0.130(7) Uiso 1 1 d D . .
H4A H 0.7943 0.3656 0.5948 0.156 Uiso 0.512(14) 1 calc PR A 1
H4B H 0.8502 0.3445 0.6673 0.156 Uiso 0.512(14) 1 calc PR A 1
H3'1 H 0.8317 0.3493 0.6821 0.156 Uiso 0.488(14) 1 calc PR A 2
H3'2 H 0.7747 0.3629 0.6048 0.156 Uiso 0.488(14) 1 calc PR A 2
C5 C 0.8732(19) 0.3154(13) 0.500(2) 0.109(11) Uiso 0.512(14) 1 d PD A 1
H5A H 0.9109 0.3400 0.5191 0.131 Uiso 0.512(14) 1 calc PR A 1
H5B H 0.9021 0.2869 0.4779 0.131 Uiso 0.512(14) 1 calc PR A 1
C6 C 0.8338(17) 0.3332(10) 0.4391(19) 0.066(8) Uiso 0.512(14) 1 d PD A 1
H6A H 0.8679 0.3424 0.3910 0.079 Uiso 0.512(14) 1 calc PR A 1
H6B H 0.8075 0.3630 0.4595 0.079 Uiso 0.512(14) 1 calc PR A 1
C7 C 0.7174(17) 0.3187(13) 0.357(2) 0.107(11) Uiso 0.512(14) 1 d PD A 1
H7A H 0.7369 0.3463 0.3228 0.128 Uiso 0.512(14) 1 calc PR A 1
H7B H 0.6988 0.2932 0.3174 0.128 Uiso 0.512(14) 1 calc PR A 1
C8 C 0.663(2) 0.3331(14) 0.404(2) 0.117(15) Uiso 0.512(14) 1 d PD A 1
H8A H 0.6203 0.3432 0.3665 0.140 Uiso 0.512(14) 1 calc PR A 1
H8B H 0.6802 0.3624 0.4360 0.140 Uiso 0.512(14) 1 calc PR A 1
O1' O 0.6230(10) 0.2969(7) 0.5645(13) 0.090(7) Uiso 0.488(14) 1 d PD A 2
O2' O 0.7590(11) 0.2960(7) 0.6517(13) 0.100(7) Uiso 0.488(14) 1 d PD A 2
O3' O 0.8330(9) 0.2965(6) 0.4929(11) 0.068(5) Uiso 0.488(14) 1 d PD A 2
O4' O 0.6958(10) 0.2985(7) 0.4094(12) 0.080(6) Uiso 0.488(14) 1 d PD A 2
C1' C 0.6332(17) 0.3333(11) 0.630(2) 0.080(9) Uiso 0.488(14) 1 d PD A 2
H1'1 H 0.6542 0.3637 0.6055 0.096 Uiso 0.488(14) 1 calc PR A 2
H1'2 H 0.5839 0.3409 0.6586 0.096 Uiso 0.488(14) 1 calc PR A 2
C2' C 0.683(2) 0.3140(16) 0.687(3) 0.138(17) Uiso 0.488(14) 1 d PD A 2
H2'1 H 0.6569 0.2863 0.7158 0.166 Uiso 0.488(14) 1 calc PR A 2
H2'2 H 0.6932 0.3388 0.7317 0.166 Uiso 0.488(14) 1 calc PR A 2
C4' C 0.8692(15) 0.3176(13) 0.5609(19) 0.108(12) Uiso 0.488(14) 1 d PD A 2
H4'1 H 0.9004 0.3454 0.5407 0.129 Uiso 0.488(14) 1 calc PR A 2
H4'2 H 0.9037 0.2937 0.5885 0.129 Uiso 0.488(14) 1 calc PR A 2
C5' C 0.808(3) 0.3370(16) 0.430(3) 0.19(3) Uiso 0.488(14) 1 d PD A 2
H5'1 H 0.7818 0.3632 0.4629 0.225 Uiso 0.488(14) 1 calc PR A 2
H5'2 H 0.8532 0.3512 0.4021 0.225 Uiso 0.488(14) 1 calc PR A 2
C6' C 0.762(2) 0.3212(17) 0.373(2) 0.16(2) Uiso 0.488(14) 1 d PD A 2
H6'1 H 0.7895 0.2972 0.3363 0.189 Uiso 0.488(14) 1 calc PR A 2
H6'2 H 0.7461 0.3486 0.3355 0.189 Uiso 0.488(14) 1 calc PR A 2
C7' C 0.6346(16) 0.3328(10) 0.4248(19) 0.068(8) Uiso 0.488(14) 1 d PD A 2
H7'1 H 0.6556 0.3640 0.4461 0.082 Uiso 0.488(14) 1 calc PR A 2
H7'2 H 0.6063 0.3392 0.3708 0.082 Uiso 0.488(14) 1 calc PR A 2
C8' C 0.591(2) 0.3145(17) 0.480(3) 0.16(2) Uiso 0.488(14) 1 d PD A 2
H8'1 H 0.5644 0.2866 0.4525 0.191 Uiso 0.488(14) 1 calc PR A 2
H8'2 H 0.5509 0.3391 0.4931 0.191 Uiso 0.488(14) 1 calc PR A 2
O61 O 0.952(4) 0.2500 -0.215(5) 0.47(4) Uiso 1 2 d SD . .
C62 C 0.912(3) 0.2892(19) -0.178(3) 0.35(3) Uiso 1 1 d D . .
H62A H 0.8783 0.3033 -0.2229 0.424 Uiso 1 1 calc R . .
H62B H 0.9494 0.3146 -0.1618 0.424 Uiso 1 1 calc R . .
C63 C 0.864(2) 0.27723(19) -0.101(3) 0.30(2) Uiso 1 1 d D . .
H63A H 0.8875 0.2903 -0.0481 0.356 Uiso 1 1 calc R . .
H63B H 0.8118 0.2903 -0.1074 0.356 Uiso 1 1 calc R . .

loop_
_atom_site_aniso_label
_atom_site_aniso_U_11
_atom_site_aniso_U_22
_atom_site_aniso_U_33
_atom_site_aniso_U_23
_atom_site_aniso_U_13
_atom_site_aniso_U_12
B1 0.022(4) 0.046(6) 0.024(5) 0.004(4) 0.000(4) 0.003(4)
Fe1 0.0301(7) 0.0371(10) 0.0224(8) -0.0008(8) 0.0058(6) 0.0001(8)
Fe2 0.0257(5) 0.0496(8) 0.0299(6) 0.0040(7) -0.0036(5) 0.0015(6)
C11 0.029(3) 0.046(6) 0.019(4) 0.000(4) 0.000(3) -0.004(4)
C12 0.032(4) 0.055(6) 0.023(5) 0.000(4) 0.008(3) -0.010(4)
C13 0.060(6) 0.045(6) 0.034(5) -0.008(5) 0.011(4) -0.013(5)
C14 0.049(5) 0.046(6) 0.030(5) 0.004(4) 0.008(4) 0.004(4)
C15 0.034(5) 0.047(6) 0.025(5) 0.004(4) 0.006(3) 0.007(4)
C21 0.025(4) 0.055(6) 0.018(4) -0.001(4) 0.003(3) 0.003(4)
C22 0.026(4) 0.057(6) 0.037(5) 0.000(4) -0.001(4) 0.003(4)
C23 0.045(5) 0.068(7) 0.027(5) 0.002(4) -0.019(4) -0.008(5)
C24 0.027(5) 0.056(7) 0.064(8) 0.018(5) -0.008(4) -0.006(4)
C25 0.024(4) 0.056(6) 0.030(5) 0.005(4) 0.000(4) -0.001(4)
C31 0.035(5) 0.048(6) 0.043(6) 0.005(5) -0.015(4) 0.005(4)
C32 0.034(4) 0.049(6) 0.041(6) 0.015(5) 0.000(4) 0.000(4)
C33 0.059(6) 0.059(7) 0.044(7) 0.009(5) -0.016(5) 0.004(5)
C34 0.022(4) 0.090(9) 0.068(8) 0.024(7) -0.007(4) 0.005(5)
C35 0.043(5) 0.066(7) 0.028(5) 0.013(5) 0.010(4) 0.016(5)
C41 0.023(3) 0.049(6) 0.027(4) -0.008(4) 0.006(3) 0.007(3)
C42 0.024(4) 0.050(6) 0.045(5) 0.000(5) 0.000(4) 0.004(3)
C43 0.053(6) 0.034(6) 0.064(7) 0.001(5) 0.000(5) 0.000(4)
C44 0.054(6) 0.067(8) 0.048(7) 0.014(6) 0.011(5) 0.031(6)
C45 0.035(5) 0.051(7) 0.052(6) 0.007(5) 0.000(4) 0.010(5)
C46 0.028(4) 0.049(6) 0.037(5) -0.002(5) 0.005(4) 0.008(4)
C51 0.016(3) 0.058(6) 0.020(4) 0.001(4) -0.006(3) 0.009(4)
C52 0.037(5) 0.045(6) 0.044(6) 0.007(5) 0.012(4) 0.004(4)
C53 0.048(6) 0.071(8) 0.061(8) 0.026(7) -0.005(6) -0.019(5)
C54 0.029(5) 0.092(10) 0.028(5) 0.016(6) 0.002(4) -0.015(5)
C55 0.034(5) 0.085(9) 0.023(5) 0.007(5) 0.013(3) 0.006(5)
C56 0.033(4) 0.068(7) 0.017(4) 0.001(4) 0.003(3) 0.002(4)
Li1 0.031(11) 0.078(19) 0.049(15) 0.000 0.007(9) 0.000

loop_
_atom_type_symbol
_atom_type_description
_atom_type_scat_dispersion_real
_atom_type_scat_dispersion_imag
_atom_type_scat_source
C C 0.0033 0.0016 'International Tables Vol C Tables 4.2.6.8 and 6.1.1.4'
H H 0.0000 0.0000 'International Tables Vol C Tables 4.2.6.8 and 6.1.1.4'
B B 0.0013 0.0007 'International Tables Vol C Tables 4.2.6.8 and 6.1.1.4'
Fe Fe 0.3463 0.8444 'International Tables Vol C Tables 4.2.6.8 and 6.1.1.4'
Li Li -0.0003 0.0001 'International Tables Vol C Tables 4.2.6.8 and 6.1.1.4'
O O 0.0106 0.0060 'International Tables Vol C Tables 4.2.6.8 and 6.1.1.4'

loop_
_geom_angle_atom_site_label_1
_geom_angle_atom_site_label_2
_geom_angle_atom_site_label_3
_geom_angle
_geom_angle_site_symmetry_1
_geom_angle_site_symmetry_3
C21 B1 C11 112.4(6) . .
C21 B1 C41 106.8(7) . .
C11 B1 C41 110.0(7) . .
C21 B1 C51 109.3(6) . .
C11 B1 C51 107.2(7) . .
C41 B1 C51 111.3(6) . .
C13 Fe1 C13 179.999(1) 5_665 .
C13 Fe1 C14 40.4(4) 5_665 5_665
C13 Fe1 C14 139.6(4) . 5_665
C13 Fe1 C14 139.6(4) 5_665 .
C13 Fe1 C14 40.4(4) . .
C14 Fe1 C14 180.00(18) 5_665 .
C13 Fe1 C12 139.4(4) 5_665 .
C13 Fe1 C12 40.6(4) . .
C14 Fe1 C12 112.8(4) 5_665 .
C14 Fe1 C12 67.2(4) . .
C13 Fe1 C12 40.6(4) 5_665 5_665
C13 Fe1 C12 139.4(4) . 5_665
C14 Fe1 C12 67.2(4) 5_665 5_665
C14 Fe1 C12 112.8(4) . 5_665
C12 Fe1 C12 179.999(1) . 5_665
C13 Fe1 C15 113.6(4) 5_665 .
C13 Fe1 C15 66.4(4) . .
C14 Fe1 C15 140.5(4) 5_665 .
C14 Fe1 C15 39.5(4) . .
C12 Fe1 C15 65.1(3) . .
C12 Fe1 C15 114.9(3) 5_665 .
C13 Fe1 C15 66.4(4) 5_665 5_665
C13 Fe1 C15 113.6(4) . 5_665
C14 Fe1 C15 39.5(4) 5_665 5_665
C14 Fe1 C15 140.5(3) . 5_665
C12 Fe1 C15 114.9(3) . 5_665
C12 Fe1 C15 65.1(3) 5_665 5_665
C15 Fe1 C15 179.999(1) . 5_665
C13 Fe1 C11 67.7(3) 5_665 5_665
C13 Fe1 C11 112.3(3) . 5_665
C14 Fe1 C11 67.3(4) 5_665 5_665
C14 Fe1 C11 112.7(4) . 5_665
C12 Fe1 C11 140.8(3) . 5_665
C12 Fe1 C11 39.2(3) 5_665 5_665
C15 Fe1 C11 140.9(3) . 5_665
C15 Fe1 C11 39.1(3) 5_665 5_665
C13 Fe1 C11 112.3(3) 5_665 .
C13 Fe1 C11 67.7(3) . .
C14 Fe1 C11 112.7(4) 5_665 .
C14 Fe1 C11 67.3(4) . .
C12 Fe1 C11 39.2(3) . .
C12 Fe1 C11 140.8(3) 5_665 .
C15 Fe1 C11 39.1(3) . .
C15 Fe1 C11 140.9(3) 5_665 .
C11 Fe1 C11 179.998(1) 5_665 .
C23 Fe2 C32 123.5(4) . .
C23 Fe2 C25 68.8(4) . .
C32 Fe2 C25 156.9(4) . .
C23 Fe2 C31 160.4(4) . .
C32 Fe2 C31 39.9(4) . .
C25 Fe2 C31 122.8(4) . .
C23 Fe2 C24 40.5(4) . .
C32 Fe2 C24 159.8(4) . .
C25 Fe2 C24 41.6(4) . .
C31 Fe2 C24 158.4(4) . .
C23 Fe2 C22 40.7(3) . .
C32 Fe2 C22 107.5(4) . .
C25 Fe2 C22 68.0(4) . .
C31 Fe2 C22 124.9(3) . .
C24 Fe2 C22 68.2(4) . .
C23 Fe2 C34 121.5(4) . .
C32 Fe2 C34 67.5(4) . .
C25 Fe2 C34 125.7(4) . .
C31 Fe2 C34 66.9(4) . .
C24 Fe2 C34 108.2(4) . .
C22 Fe2 C34 156.6(4) . .
C23 Fe2 C33 106.8(4) . .
C32 Fe2 C33 40.4(4) . .
C25 Fe2 C33 161.6(4) . .
C31 Fe2 C33 67.2(4) . .
C24 Fe2 C33 123.6(4) . .
C22 Fe2 C33 121.0(4) . .
C34 Fe2 C33 40.3(4) . .
C23 Fe2 C35 156.8(4) . .
C32 Fe2 C35 67.8(4) . .
C25 Fe2 C35 109.0(4) . .
C31 Fe2 C35 40.2(4) . .
C24 Fe2 C35 122.4(4) . .
C22 Fe2 C35 161.6(4) . .
C34 Fe2 C35 39.8(4) . .
C33 Fe2 C35 67.7(4) . .
C23 Fe2 C21 69.5(3) . .
C32 Fe2 C21 121.2(3) . .
C25 Fe2 C21 40.4(3) . .
C31 Fe2 C21 108.1(3) . .
C24 Fe2 C21 69.5(4) . .
C22 Fe2 C21 41.2(3) . .
C34 Fe2 C21 161.3(4) . .
C33 Fe2 C21 156.5(4) . .
C35 Fe2 C21 124.7(4) . .
C12 C11 C15 103.9(8) . .
C12 C11 B1 126.0(7) . .
C15 C11 B1 130.0(7) . .
C12 C11 Fe1 67.4(4) . .
C15 C11 Fe1 67.6(4) . .
B1 C11 Fe1 130.7(6) . .
C11 C12 C13 110.3(8) . .
C11 C12 Fe1 73.4(4) . .
C13 C12 Fe1 68.3(5) . .
C11 C12 H12 124.9 . .
C13 C12 H12 124.9 . .
Fe1 C12 H12 125.0 . .
C14 C13 C12 106.8(8) . .
C14 C13 Fe1 70.0(5) . .
C12 C13 Fe1 71.1(5) . .
C14 C13 H13 126.6 . .
C12 C13 H13 126.6 . .
Fe1 C13 H13 124.0 . .
C15 C14 C13 107.2(8) . .
C15 C14 Fe1 71.7(5) . .
C13 C14 Fe1 69.6(5) . .
C15 C14 H14 126.4 . .
C13 C14 H14 126.4 . .
Fe1 C14 H14 124.0 . .
C14 C15 C11 111.8(8) . .
C14 C15 Fe1 68.9(5) . .
C11 C15 Fe1 73.2(5) . .
C14 C15 H15 124.1 . .
C11 C15 H15 124.1 . .
Fe1 C15 H15 125.3 . .
C25 C21 C22 104.7(7) . .
C25 C21 B1 129.9(7) . .
C22 C21 B1 124.7(7) . .
C25 C21 Fe2 67.7(4) . .
C22 C21 Fe2 67.8(5) . .
B1 C21 Fe2 135.3(6) . .
C23 C22 C21 109.7(8) . .
C23 C22 Fe2 68.9(5) . .
C21 C22 Fe2 71.0(5) . .
C23 C22 H22 125.2 . .
C21 C22 H22 125.2 . .
Fe2 C22 H22 126.5 . .
C24 C23 C22 108.6(8) . .
C24 C23 Fe2 70.4(6) . .
C22 C23 Fe2 70.4(5) . .
C24 C23 H23 125.7 . .
C22 C23 H23 125.7 . .
Fe2 C23 H23 125.1 . .
C23 C24 C25 106.9(7) . .
C23 C24 Fe2 69.2(6) . .
C25 C24 Fe2 68.9(5) . .
C23 C24 H24 126.5 . .
C25 C24 H24 126.5 . .
Fe2 C24 H24 127.0 . .
C21 C25 C24 110.1(8) . .
C21 C25 Fe2 71.8(5) . .
C24 C25 Fe2 69.5(5) . .
C21 C25 H25 125.0 . .
C24 C25 H25 125.0 . .
Fe2 C25 H25 125.2 . .
C32 C31 C35 109.2(8) . .
C32 C31 Fe2 69.9(6) . .
C35 C31 Fe2 70.4(6) . .
C32 C31 H31 125.4 . .
C35 C31 H31 125.4 . .
Fe2 C31 H31 125.8 . .
C31 C32 C33 107.9(9) . .
C31 C32 Fe2 70.1(6) . .
C33 C32 Fe2 70.4(6) . .
C31 C32 H32 126.1 . .
C33 C32 H32 126.1 . .
Fe2 C32 H32 125.0 . .
C32 C33 C34 107.1(10) . .
C32 C33 Fe2 69.2(6) . .
C34 C33 Fe2 69.8(6) . .
C32 C33 H33 126.4 . .
C34 C33 H33 126.4 . .
Fe2 C33 H33 126.1 . .
C35 C34 C33 108.9(8) . .
C35 C34 Fe2 70.2(6) . .
C33 C34 Fe2 69.9(5) . .
C35 C34 H34 125.5 . .
C33 C34 H34 125.5 . .
Fe2 C34 H34 125.9 . .
C34 C35 C31 106.9(8) . .
C34 C35 Fe2 70.0(6) . .
C31 C35 Fe2 69.4(5) . .
C34 C35 H35 126.6 . .
C31 C35 H35 126.6 . .
Fe2 C35 H35 125.7 . .
C46 C41 C42 114.0(8) . .
C46 C41 B1 122.2(8) . .
C42 C41 B1 123.8(7) . .
C43 C42 C41 122.8(8) . .
C43 C42 H42 118.6 . .
C41 C42 H42 118.6 . .
C44 C43 C42 120.9(9) . .
C44 C43 H43 119.5 . .
C42 C43 H43 119.5 . .
C43 C44 C45 118.9(10) . .
C43 C44 H44 120.6 . .
C45 C44 H44 120.6 . .
C46 C45 C44 118.6(9) . .
C46 C45 H45 120.7 . .
C44 C45 H45 120.7 . .
C45 C46 C41 124.7(9) . .
C45 C46 H46 117.6 . .
C41 C46 H46 117.6 . .
C56 C51 C52 116.1(8) . .
C56 C51 B1 120.3(9) . .
C52 C51 B1 123.5(7) . .
C53 C52 C51 122.7(10) . .
C53 C52 H52 118.7 . .
C51 C52 H52 118.7 . .
C52 C53 C54 120.3(11) . .
C52 C53 H53 119.8 . .
C54 C53 H53 119.8 . .
C55 C54 C53 118.0(9) . .
C55 C54 H54 121.0 . .
C53 C54 H54 121.0 . .
C54 C55 C56 121.0(9) . .
C54 C55 H55 119.5 . .
C56 C55 H55 119.5 . .
C51 C56 C55 121.8(10) . .
C51 C56 H56 119.1 . .
C55 C56 H56 119.1 . .
O1' Li1 O1' 68.2(11) . 8_565
O1' Li1 O3 147.2(14) . 8_565
O1' Li1 O3 100.7(8) 8_565 8_565
O1' Li1 O3 100.7(8) . .
O1' Li1 O3 147.2(14) 8_565 .
O3 Li1 O3 71.6(11) 8_565 .
O1' Li1 O1 37.6(6) . .
O1' Li1 O1 80.6(9) 8_565 .
O3 Li1 O1 175.1(13) 8_565 .
O3 Li1 O1 109.9(6) . .
O1' Li1 O1 80.6(9) . 8_565
O1' Li1 O1 37.6(6) 8_565 8_565
O3 Li1 O1 109.9(6) 8_565 8_565
O3 Li1 O1 175.1(13) . 8_565
O1 Li1 O1 68.2(11) . 8_565
O1' Li1 O3' 179.2(11) . 8_565
O1' Li1 O3' 112.6(6) 8_565 8_565
O3 Li1 O3' 33.3(5) 8_565 8_565
O3 Li1 O3' 78.9(9) . 8_565
O1 Li1 O3' 141.8(13) . 8_565
O1 Li1 O3' 99.8(8) 8_565 8_565
O1' Li1 O3' 112.6(6) . .
O1' Li1 O3' 179.2(11) 8_565 .
O3 Li1 O3' 78.9(9) 8_565 .
O3 Li1 O3' 33.3(5) . .
O1 Li1 O3' 99.8(8) . .
O1 Li1 O3' 141.8(13) 8_565 .
O3' Li1 O3' 66.7(10) 8_565 .
O1' Li1 O2' 107.3(12) . 8_565
O1' Li1 O2' 72.2(8) 8_565 8_565
O3 Li1 O2' 41.2(7) 8_565 8_565
O3 Li1 O2' 82.9(10) . 8_565
O1 Li1 O2' 143.1(12) . 8_565
O1 Li1 O2' 101.4(8) 8_565 8_565
O3' Li1 O2' 73.4(8) 8_565 8_565
O3' Li1 O2' 107.8(11) . 8_565
O1' Li1 O2' 72.2(8) . .
O1' Li1 O2' 107.3(12) 8_565 .
O3 Li1 O2' 82.9(10) 8_565 .
O3 Li1 O2' 41.2(7) . .
O1 Li1 O2' 101.4(8) . .
O1 Li1 O2' 143.1(12) 8_565 .
O3' Li1 O2' 107.8(11) 8_565 .
O3' Li1 O2' 73.4(8) . .
O2' Li1 O2' 65.0(12) 8_565 .
O1' Li1 O4' 108.6(11) . 8_565
O1' Li1 O4' 71.8(8) 8_565 8_565
O3 Li1 O4' 95.7(8) 8_565 8_565
O3 Li1 O4' 139.4(12) . 8_565
O1 Li1 O4' 80.1(10) . 8_565
O1 Li1 O4' 36.5(7) 8_565 8_565
O3' Li1 O4' 71.4(8) 8_565 8_565
O3' Li1 O4' 107.5(11) . 8_565
O2' Li1 O4' 113.2(6) 8_565 8_565
O2' Li1 O4' 178.2(10) . 8_565
O1' Li1 O4' 71.8(8) . .
O1' Li1 O4' 108.6(11) 8_565 .
O3 Li1 O4' 139.4(12) 8_565 .
O3 Li1 O4' 95.7(8) . .
O1 Li1 O4' 36.5(7) . .
O1 Li1 O4' 80.1(10) 8_565 .
O3' Li1 O4' 107.5(11) 8_565 .
O3' Li1 O4' 71.4(8) . .
O2' Li1 O4' 178.2(10) 8_565 .
O2' Li1 O4' 113.2(6) . .
O4' Li1 O4' 68.7(12) 8_565 .
C1 O1 C8 116(2) . .
C1 O1 Li1 111.3(16) . .
C8 O1 Li1 111.8(18) . .
C3 O2 C2 109.3(19) . .
C3 O2 Li1 114.7(14) . .
C2 O2 Li1 105.6(19) . .
C4 O3 C5 113.0(18) . .
C4 O3 Li1 117.0(13) . .
C5 O3 Li1 108.7(18) . .
C6 O4 C7 116(2) . .
C6 O4 Li1 111.3(17) . .
C7 O4 Li1 111.0(17) . .
C2 C1 O1 106(3) . .
C2 C1 H1A 110.5 . .
O1 C1 H1A 110.5 . .
C2 C1 H1B 110.5 . .
O1 C1 H1B 110.5 . .
H1A C1 H1B 108.7 . .
C1 C2 O2 110(3) . .
C1 C2 H2A 109.7 . .
O2 C2 H2A 109.7 . .
C1 C2 H2B 109.7 . .
O2 C2 H2B 109.7 . .
H2A C2 H2B 108.2 . .
O2 C3 C4 108.6(15) . .
O2 C3 H3A 110.0 . .
C4 C3 H3A 110.0 . .
O2 C3 H3B 110.0 . .
C4 C3 H3B 110.0 . .
H3A C3 H3B 108.3 . .
O3 C4 O2' 72.3(13) . .
O3 C4 C3 112.4(14) . .
O2' C4 C3 40.5(11) . .
O3 C4 C4' 36.0(13) . .
O2' C4 C4' 107.5(16) . .
C3 C4 C4' 148.0(16) . .
O3 C4 H4A 109.1 . .
O2' C4 H4A 129.8 . .
C3 C4 H4A 109.1 . .
C4' C4 H4A 91.8 . .
O3 C4 H4B 109.1 . .
O2' C4 H4B 119.1 . .
C3 C4 H4B 109.1 . .
C4' C4 H4B 85.9 . .
H4A C4 H4B 107.9 . .
O3 C4 H3'1 130.5 . .
O2' C4 H3'1 110.2 . .
C3 C4 H3'1 87.9 . .
C4' C4 H3'1 110.2 . .
H4A C4 H3'1 105.2 . .
H4B C4 H3'1 24.4 . .
O3 C4 H3'2 116.9 . .
O2' C4 H3'2 110.2 . .
C3 C4 H3'2 87.1 . .
C4' C4 H3'2 110.2 . .
H4A C4 H3'2 22.3 . .
H4B C4 H3'2 120.1 . .
H3'1 C4 H3'2 108.5 . .
C6 C5 O3 114(3) . .
C6 C5 H5A 108.8 . .
O3 C5 H5A 108.8 . .
C6 C5 H5B 108.8 . .
O3 C5 H5B 108.8 . .
H5A C5 H5B 107.7 . .
C5 C6 O4 111(3) . .
C5 C6 H6A 109.5 . .
O4 C6 H6A 109.5 . .
C5 C6 H6B 109.5 . .
O4 C6 H6B 109.5 . .
H6A C6 H6B 108.1 . .
C8 C7 O4 110(3) . .
C8 C7 H7A 109.6 . .
O4 C7 H7A 109.6 . .
C8 C7 H7B 109.6 . .
O4 C7 H7B 109.6 . .
H7A C7 H7B 108.1 . .
C7 C8 O1 117(3) . .
C7 C8 H8A 108.0 . .
O1 C8 H8A 108.0 . .
C7 C8 H8B 108.0 . .
O1 C8 H8B 108.0 . .
H8A C8 H8B 107.2 . .
C1' O1' C8' 116(2) . .
C1' O1' Li1 117.3(16) . .
C8' O1' Li1 106(2) . .
C4 O2' C2' 110(2) . .
C4 O2' Li1 111.4(13) . .
C2' O2' Li1 105(2) . .
C4' O3' C5' 109(2) . .
C4' O3' Li1 114.5(17) . .
C5' O3' Li1 109(2) . .
C6' O4' C7' 113(2) . .
C6' O4' Li1 111.8(19) . .
C7' O4' Li1 114.1(15) . .
C2' C1' O1' 106(3) . .
C2' C1' H1'1 110.6 . .
O1' C1' H1'1 110.6 . .
C2' C1' H1'2 110.6 . .
O1' C1' H1'2 110.6 . .
H1'1 C1' H1'2 108.7 . .
C1' C2' O2' 117(3) . .
C1' C2' H2'1 108.1 . .
O2' C2' H2'1 108.1 . .
C1' C2' H2'2 108.1 . .
O2' C2' H2'2 108.1 . .
H2'1 C2' H2'2 107.3 . .
O3' C4' C4 109.5(17) . .
O3' C4' H4'1 109.8 . .
C4 C4' H4'1 109.8 . .
O3' C4' H4'2 109.8 . .
C4 C4' H4'2 109.8 . .
H4'1 C4' H4'2 108.2 . .
C6' C5' O3' 112(3) . .
C6' C5' H5'1 109.2 . .
O3' C5' H5'1 109.2 . .
C6' C5' H5'2 109.2 . .
O3' C5' H5'2 109.2 . .
H5'1 C5' H5'2 107.9 . .
C5' C6' O4' 112(4) . .
C5' C6' H6'1 109.2 . .
O4' C6' H6'1 109.2 . .
C5' C6' H6'2 109.2 . .
O4' C6' H6'2 109.2 . .
H6'1 C6' H6'2 107.9 . .
C8' C7' O4' 108(3) . .
C8' C7' H7'1 110.1 . .
O4' C7' H7'1 110.1 . .
C8' C7' H7'2 110.1 . .
O4' C7' H7'2 110.1 . .
H7'1 C7' H7'2 108.4 . .
C7' C8' O1' 120(3) . .
C7' C8' H8'1 107.4 . .
O1' C8' H8'1 107.4 . .
C7' C8' H8'2 107.4 . .
O1' C8' H8'2 107.4 . .
H8'1 C8' H8'2 107.0 . .
C62 O61 C62 100(7) 8_565 .
O61 C62 C63 116(5) . .
O61 C62 H62A 108.3 . .
C63 C62 H62A 108.3 . .
O61 C62 H62B 108.3 . .
C63 C62 H62B 108.3 . .
H62A C62 H62B 107.4 . .
C63 C63 C62 103(2) 8_565 .
C63 C63 H63A 111.2 8_565 .
C62 C63 H63A 111.2 . .
C63 C63 H63B 111.2 8_565 .
C62 C63 H63B 111.2 . .
H63A C63 H63B 109.1 . .

loop_
_geom_bond_atom_site_label_1
_geom_bond_atom_site_label_2
_geom_bond_distance
_geom_bond_site_symmetry_2
B1 C21 1.644(12) .
B1 C11 1.646(12) .
B1 C41 1.649(13) .
B1 C51 1.649(12) .
Fe1 C13 2.056(9) 5_665
Fe1 C13 2.056(9) .
Fe1 C14 2.062(9) 5_665
Fe1 C14 2.062(9) .
Fe1 C12 2.093(8) .
Fe1 C12 2.093(8) 5_665
Fe1 C15 2.098(9) .
Fe1 C15 2.098(9) 5_665
Fe1 C11 2.172(7) 5_665
Fe1 C11 2.172(7) .
Fe2 C23 2.041(11) .
Fe2 C32 2.048(9) .
Fe2 C25 2.048(9) .
Fe2 C31 2.050(10) .
Fe2 C24 2.058(10) .
Fe2 C22 2.060(9) .
Fe2 C34 2.062(10) .
Fe2 C33 2.064(10) .
Fe2 C35 2.064(10) .
Fe2 C21 2.103(8) .
C11 C12 1.433(11) .
C11 C15 1.432(11) .
C12 C13 1.440(13) .
C12 H12 0.9500 .
C13 C14 1.422(13) .
C13 H13 0.9500 .
C14 C15 1.405(13) .
C14 H14 0.9500 .
C15 H15 0.9500 .
C21 C25 1.435(11) .
C21 C22 1.465(12) .
C22 C23 1.426(12) .
C22 H22 0.9500 .
C23 C24 1.417(14) .
C23 H23 0.9500 .
C24 C25 1.458(13) .
C24 H24 0.9500 .
C25 H25 0.9500 .
C31 C32 1.400(14) .
C31 C35 1.415(12) .
C31 H31 0.9500 .
C32 C33 1.418(13) .
C32 H32 0.9500 .
C33 C34 1.420(16) .
C33 H33 0.9500 .
C34 C35 1.406(15) .
C34 H34 0.9500 .
C35 H35 0.9500 .
C41 C46 1.397(11) .
C41 C42 1.421(12) .
C42 C43 1.392(13) .
C42 H42 0.9500 .
C43 C44 1.376(15) .
C43 H43 0.9500 .
C44 C45 1.414(16) .
C44 H44 0.9500 .
C45 C46 1.395(13) .
C45 H45 0.9500 .
C46 H46 0.9500 .
C51 C56 1.395(12) .
C51 C52 1.396(14) .
C52 C53 1.373(13) .
C52 H52 0.9500 .
C53 C54 1.423(16) .
C53 H53 0.9500 .
C54 C55 1.358(15) .
C54 H54 0.9500 .
C55 C56 1.410(12) .
C55 H55 0.9500 .
C56 H56 0.9500 .
Li1 O1' 2.30(3) .
Li1 O1' 2.30(3) 8_565
Li1 O3 2.31(2) 8_565
Li1 O3 2.31(2) .
Li1 O1 2.32(3) .
Li1 O1 2.32(3) 8_565
Li1 O3' 2.32(2) 8_565
Li1 O3' 2.32(2) .
Li1 O2' 2.35(3) 8_565
Li1 O2' 2.35(3) .
Li1 O4' 2.36(3) 8_565
Li1 O4' 2.36(3) .
O1 C1 1.44(3) .
O1 C8 1.51(4) .
O2 C3 1.41(2) .
O2 C2 1.54(4) .
O3 C4 1.35(2) .
O3 C5 1.54(4) .
O4 C6 1.42(3) .
O4 C7 1.45(3) .
C1 C2 1.35(4) .
C1 H1A 0.9900 .
C1 H1B 0.9900 .
C2 H2A 0.9900 .
C2 H2B 0.9900 .
C3 C4 1.62(2) .
C3 H3A 0.9900 .
C3 H3B 0.9900 .
C4 O2' 1.42(2) .
C4 C4' 1.63(2) .
C4 H4A 0.9900 .
C4 H4B 0.9900 .
C4 H3'1 0.9900 .
C4 H3'2 0.9900 .
C5 C6 1.27(4) .
C5 H5A 0.9900 .
C5 H5B 0.9900 .
C6 H6A 0.9900 .
C6 H6B 0.9900 .
C7 C8 1.27(4) .
C7 H7A 0.9900 .
C7 H7B 0.9900 .
C8 H8A 0.9900 .
C8 H8B 0.9900 .
O1' C1' 1.44(3) .
O1' C8' 1.51(4) .
O2' C2' 1.53(4) .
O3' C4' 1.36(3) .
O3' C5' 1.55(4) .
O4' C6' 1.44(3) .
O4' C7' 1.45(3) .
C1' C2' 1.34(4) .
C1' H1'1 0.9900 .
C1' H1'2 0.9900 .
C2' H2'1 0.9900 .
C2' H2'2 0.9900 .
C4' H4'1 0.9900 .
C4' H4'2 0.9900 .
C5' C6' 1.27(4) .
C5' H5'1 0.9900 .
C5' H5'2 0.9900 .
C6' H6'1 0.9900 .
C6' H6'2 0.9900 .
C7' C8' 1.25(4) .
C7' H7'1 0.9900 .
C7' H7'2 0.9900 .
C8' H8'1 0.9900 .
C8' H8'2 0.9900 .
O61 C62 1.402(10) 8_565
O61 C62 1.402(10) .
C62 C63 1.495(10) .
C62 H62A 0.9900 .
C62 H62B 0.9900 .
C63 C63 1.494(10) 8_565
C63 H63A 0.9900 .
C63 H63B 0.9900 .

loop_
_geom_torsion_atom_site_label_1
_geom_torsion_atom_site_label_2
_geom_torsion_atom_site_label_3
_geom_torsion_atom_site_label_4
_geom_torsion
_geom_torsion_site_symmetry_1
_geom_torsion_site_symmetry_4
C21 B1 C11 C12 -170.9(8) . .
C41 B1 C11 C12 -52.1(11) . .
C51 B1 C11 C12 69.1(10) . .
C21 B1 C11 C15 12.9(13) . .
C41 B1 C11 C15 131.6(9) . .
C51 B1 C11 C15 -107.2(9) . .
C21 B1 C11 Fe1 -80.9(8) . .
C41 B1 C11 Fe1 37.8(9) . .
C51 B1 C11 Fe1 159.0(5) . .
C13 Fe1 C11 C12 142.7(6) 5_665 .
C13 Fe1 C11 C12 -37.3(6) . .
C14 Fe1 C11 C12 98.8(6) 5_665 .
C14 Fe1 C11 C12 -81.2(6) . .
C12 Fe1 C11 C12 180.0 5_665 .
C15 Fe1 C11 C12 -116.9(8) . .
C15 Fe1 C11 C12 63.1(8) 5_665 .
C11 Fe1 C11 C12 -28(4) 5_665 .
C13 Fe1 C11 C15 -100.4(6) 5_665 .
C13 Fe1 C11 C15 79.6(6) . .
C14 Fe1 C11 C15 -144.3(5) 5_665 .
C14 Fe1 C11 C15 35.7(5) . .
C12 Fe1 C11 C15 116.9(8) . .
C12 Fe1 C11 C15 -63.1(8) 5_665 .
C15 Fe1 C11 C15 179.998(1) 5_665 .
C11 Fe1 C11 C15 89(4) 5_665 .
C13 Fe1 C11 B1 23.9(8) 5_665 .
C13 Fe1 C11 B1 -156.1(8) . .
C14 Fe1 C11 B1 -20.0(7) 5_665 .
C14 Fe1 C11 B1 160.0(7) . .
C12 Fe1 C11 B1 -118.8(9) . .
C12 Fe1 C11 B1 61.2(9) 5_665 .
C15 Fe1 C11 B1 124.3(9) . .
C15 Fe1 C11 B1 -55.7(9) 5_665 .
C11 Fe1 C11 B1 -146(4) 5_665 .
C15 C11 C12 C13 0.4(10) . .
B1 C11 C12 C13 -176.7(8) . .
Fe1 C11 C12 C13 58.6(6) . .
C15 C11 C12 Fe1 -58.2(6) . .
B1 C11 C12 Fe1 124.8(8) . .
C13 Fe1 C12 C11 -59.5(8) 5_665 .
C13 Fe1 C12 C11 120.5(8) . .
C14 Fe1 C12 C11 -98.4(6) 5_665 .
C14 Fe1 C12 C11 81.6(6) . .
C12 Fe1 C12 C11 -81(4) 5_665 .
C15 Fe1 C12 C11 38.3(5) . .
C15 Fe1 C12 C11 -141.7(5) 5_665 .
C11 Fe1 C12 C11 180.0 5_665 .
C13 Fe1 C12 C13 180.001(1) 5_665 .
C14 Fe1 C12 C13 141.1(6) 5_665 .
C14 Fe1 C12 C13 -38.9(6) . .
C12 Fe1 C12 C13 158(5) 5_665 .
C15 Fe1 C12 C13 -82.2(6) . .
C15 Fe1 C12 C13 97.8(6) 5_665 .
C11 Fe1 C12 C13 59.5(8) 5_665 .
C11 Fe1 C12 C13 -120.5(8) . .
C11 C12 C13 C14 -0.4(10) . .
Fe1 C12 C13 C14 61.2(6) . .
C11 C12 C13 Fe1 -61.6(6) . .
C13 Fe1 C13 C14 -63.3(4) 5_665 .
C14 Fe1 C13 C14 180.0 5_665 .
C12 Fe1 C13 C14 -116.8(8) . .
C12 Fe1 C13 C14 63.2(8) 5_665 .
C15 Fe1 C13 C14 -38.1(5) . .
C15 Fe1 C13 C14 141.9(5) 5_665 .
C11 Fe1 C13 C14 99.3(5) 5_665 .
C11 Fe1 C13 C14 -80.7(5) . .
C13 Fe1 C13 C12 53.4(8) 5_665 .
C14 Fe1 C13 C12 -63.2(8) 5_665 .
C14 Fe1 C13 C12 116.8(8) . .
C12 Fe1 C13 C12 180.001(2) 5_665 .
C15 Fe1 C13 C12 78.7(6) . .
C15 Fe1 C13 C12 -101.3(6) 5_665 .
C11 Fe1 C13 C12 -143.9(5) 5_665 .
C11 Fe1 C13 C12 36.1(5) . .
C12 C13 C14 C15 0.2(10) . .
Fe1 C13 C14 C15 62.2(6) . .
C12 C13 C14 Fe1 -61.9(6) . .
C13 Fe1 C14 C15 62.8(7) 5_665 .
C13 Fe1 C14 C15 -117.2(7) . .
C14 Fe1 C14 C15 103(8) 5_665 .
C12 Fe1 C14 C15 -78.1(5) . .
C12 Fe1 C14 C15 101.9(5) 5_665 .
C15 Fe1 C14 C15 180.002(2) 5_665 .
C11 Fe1 C14 C15 144.6(5) 5_665 .
C11 Fe1 C14 C15 -35.4(5) . .
C13 Fe1 C14 C13 180.0 5_665 .
C14 Fe1 C14 C13 -140(8) 5_665 .
C12 Fe1 C14 C13 39.1(5) . .
C12 Fe1 C14 C13 -140.9(5) 5_665 .
C15 Fe1 C14 C13 117.2(7) . .
C15 Fe1 C14 C13 -62.8(7) 5_665 .
C11 Fe1 C14 C13 -98.2(5) 5_665 .
C11 Fe1 C14 C13 81.8(5) . .
C13 C14 C15 C11 0.0(10) . .
Fe1 C14 C15 C11 60.8(6) . .
C13 C14 C15 Fe1 -60.8(6) . .
C12 C11 C15 C14 -0.3(10) . .
B1 C11 C15 C14 176.6(8) . .
Fe1 C11 C15 C14 -58.3(6) . .
C12 C11 C15 Fe1 58.0(6) . .
B1 C11 C15 Fe1 -125.1(9) . .
C13 Fe1 C15 C14 -141.0(5) 5_665 .
C13 Fe1 C15 C14 39.0(5) . .
C14 Fe1 C15 C14 180.002(2) 5_665 .
C12 Fe1 C15 C14 83.7(6) . .
C12 Fe1 C15 C14 -96.3(6) 5_665 .
C15 Fe1 C15 C14 63(12) 5_665 .
C11 Fe1 C15 C14 -57.9(7) 5_665 .
C11 Fe1 C15 C14 122.1(7) . .
C13 Fe1 C15 C11 96.9(5) 5_665 .
C13 Fe1 C15 C11 -83.1(5) . .
C14 Fe1 C15 C11 57.9(7) 5_665 .
C14 Fe1 C15 C11 -122.1(7) . .
C12 Fe1 C15 C11 -38.4(5) . .
C12 Fe1 C15 C11 141.6(5) 5_665 .
C15 Fe1 C15 C11 -59(12) 5_665 .
C11 Fe1 C15 C11 180.003(2) 5_665 .
C11 B1 C21 C25 36.9(12) . .
C41 B1 C21 C25 -83.7(11) . .
C51 B1 C21 C25 155.8(9) . .
C11 B1 C21 C22 -154.0(8) . .
C41 B1 C21 C22 85.3(10) . .
C51 B1 C21 C22 -35.2(12) . .
C11 B1 C21 Fe2 -61.3(10) . .
C41 B1 C21 Fe2 178.1(6) . .
C51 B1 C21 Fe2 57.6(10) . .
C23 Fe2 C21 C25 80.9(6) . .
C32 Fe2 C21 C25 -161.5(5) . .
C31 Fe2 C21 C25 -119.7(5) . .
C24 Fe2 C21 C25 37.6(6) . .
C22 Fe2 C21 C25 117.6(7) . .
C34 Fe2 C21 C25 -48.5(14) . .
C33 Fe2 C21 C25 165.9(10) . .
C35 Fe2 C21 C25 -78.3(6) . .
C23 Fe2 C21 C22 -36.7(5) . .
C32 Fe2 C21 C22 80.9(6) . .
C25 Fe2 C21 C22 -117.6(7) . .
C31 Fe2 C21 C22 122.8(6) . .
C24 Fe2 C21 C22 -80.0(6) . .
C34 Fe2 C21 C22 -166.1(12) . .
C33 Fe2 C21 C22 48.4(12) . .
C35 Fe2 C21 C22 164.1(5) . .
C23 Fe2 C21 B1 -154.2(9) . .
C32 Fe2 C21 B1 -36.7(9) . .
C25 Fe2 C21 B1 124.8(10) . .
C31 Fe2 C21 B1 5.2(9) . .
C24 Fe2 C21 B1 162.5(9) . .
C22 Fe2 C21 B1 -117.6(9) . .
C34 Fe2 C21 B1 76.4(15) . .
C33 Fe2 C21 B1 -69.2(13) . .
C35 Fe2 C21 B1 46.6(9) . .
C25 C21 C22 C23 0.2(10) . .
B1 C21 C22 C23 -171.1(8) . .
Fe2 C21 C22 C23 58.2(6) . .
C25 C21 C22 Fe2 -58.0(6) . .
B1 C21 C22 Fe2 130.7(8) . .
C32 Fe2 C22 C23 121.4(6) . .
C25 Fe2 C22 C23 -82.6(6) . .
C31 Fe2 C22 C23 161.9(6) . .
C24 Fe2 C22 C23 -37.6(6) . .
C34 Fe2 C22 C23 47.8(12) . .
C33 Fe2 C22 C23 79.4(6) . .
C35 Fe2 C22 C23 -166.5(11) . .
C21 Fe2 C22 C23 -120.9(7) . .
C23 Fe2 C22 C21 120.9(7) . .
C32 Fe2 C22 C21 -117.6(5) . .
C25 Fe2 C22 C21 38.3(5) . .
C31 Fe2 C22 C21 -77.2(6) . .
C24 Fe2 C22 C21 83.3(6) . .
C34 Fe2 C22 C21 168.8(9) . .
C33 Fe2 C22 C21 -159.7(5) . .
C35 Fe2 C22 C21 -45.6(14) . .
C21 C22 C23 C24 0.8(11) . .
Fe2 C22 C23 C24 60.3(7) . .
C21 C22 C23 Fe2 -59.4(6) . .
C32 Fe2 C23 C24 163.5(5) . .
C25 Fe2 C23 C24 -38.6(5) . .
C31 Fe2 C23 C24 -168.6(10) . .
C22 Fe2 C23 C24 -119.1(8) . .
C34 Fe2 C23 C24 81.1(7) . .
C33 Fe2 C23 C24 122.5(6) . .
C35 Fe2 C23 C24 50.1(12) . .
C21 Fe2 C23 C24 -82.0(6) . .
C32 Fe2 C23 C22 -77.5(6) . .
C25 Fe2 C23 C22 80.5(5) . .
C31 Fe2 C23 C22 -49.5(13) . .
C24 Fe2 C23 C22 119.1(8) . .
C34 Fe2 C23 C22 -159.8(6) . .
C33 Fe2 C23 C22 -118.4(6) . .
C35 Fe2 C23 C22 169.2(9) . .
C21 Fe2 C23 C22 37.1(5) . .
C22 C23 C24 C25 -1.5(11) . .
Fe2 C23 C24 C25 58.7(7) . .
C22 C23 C24 Fe2 -60.3(7) . .
C32 Fe2 C24 C23 -43.5(13) . .
C25 Fe2 C24 C23 118.8(7) . .
C31 Fe2 C24 C23 169.6(9) . .
C22 Fe2 C24 C23 37.9(5) . .
C34 Fe2 C24 C23 -117.5(6) . .
C33 Fe2 C24 C23 -75.8(6) . .
C35 Fe2 C24 C23 -159.0(5) . .
C21 Fe2 C24 C23 82.2(5) . .
C23 Fe2 C24 C25 -118.8(7) . .
C32 Fe2 C24 C25 -162.2(10) . .
C31 Fe2 C24 C25 50.8(11) . .
C22 Fe2 C24 C25 -80.9(5) . .
C34 Fe2 C24 C25 123.7(6) . .
C33 Fe2 C24 C25 165.4(5) . .
C35 Fe2 C24 C25 82.2(6) . .
C21 Fe2 C24 C25 -36.6(5) . .
C22 C21 C25 C24 -1.2(10) . .
B1 C21 C25 C24 169.6(9) . .
Fe2 C21 C25 C24 -59.2(6) . .
C22 C21 C25 Fe2 58.1(6) . .
B1 C21 C25 Fe2 -131.2(9) . .
C23 C24 C25 C21 1.7(11) . .
Fe2 C24 C25 C21 60.6(6) . .
C23 C24 C25 Fe2 -58.9(7) . .
C23 Fe2 C25 C21 -82.9(5) . .
C32 Fe2 C25 C21 43.9(12) . .
C31 Fe2 C25 C21 79.3(6) . .
C24 Fe2 C25 C21 -120.6(8) . .
C22 Fe2 C25 C21 -39.0(5) . .
C34 Fe2 C25 C21 162.8(6) . .
C33 Fe2 C25 C21 -162.1(12) . .
C35 Fe2 C25 C21 121.6(5) . .
C23 Fe2 C25 C24 37.6(5) . .
C32 Fe2 C25 C24 164.4(9) . .
C31 Fe2 C25 C24 -160.2(5) . .
C22 Fe2 C25 C24 81.5(6) . .
C34 Fe2 C25 C24 -76.6(7) . .
C33 Fe2 C25 C24 -41.6(15) . .
C35 Fe2 C25 C24 -117.8(6) . .
C21 Fe2 C25 C24 120.6(8) . .
C23 Fe2 C31 C32 -37.5(14) . .
C25 Fe2 C31 C32 -159.3(5) . .
C24 Fe2 C31 C32 163.0(9) . .
C22 Fe2 C31 C32 -74.7(6) . .
C34 Fe2 C31 C32 82.1(6) . .
C33 Fe2 C31 C32 38.2(5) . .
C35 Fe2 C31 C32 120.1(7) . .
C21 Fe2 C31 C32 -117.2(5) . .
C23 Fe2 C31 C35 -157.6(10) . .
C32 Fe2 C31 C35 -120.1(7) . .
C25 Fe2 C31 C35 80.6(6) . .
C24 Fe2 C31 C35 42.9(12) . .
C22 Fe2 C31 C35 165.2(5) . .
C34 Fe2 C31 C35 -38.0(6) . .
C33 Fe2 C31 C35 -81.9(6) . .
C21 Fe2 C31 C35 122.7(5) . .
C35 C31 C32 C33 -0.9(11) . .
Fe2 C31 C32 C33 -60.6(7) . .
C35 C31 C32 Fe2 59.7(7) . .
C23 Fe2 C32 C31 165.8(5) . .
C25 Fe2 C32 C31 49.3(12) . .
C24 Fe2 C32 C31 -161.8(9) . .
C22 Fe2 C32 C31 124.0(5) . .
C34 Fe2 C32 C31 -80.4(6) . .
C33 Fe2 C32 C31 -118.3(8) . .
C35 Fe2 C32 C31 -37.1(5) . .
C21 Fe2 C32 C31 81.0(6) . .
C23 Fe2 C32 C33 -75.8(7) . .
C25 Fe2 C32 C33 167.7(9) . .
C31 Fe2 C32 C33 118.3(8) . .
C24 Fe2 C32 C33 -43.5(13) . .
C22 Fe2 C32 C33 -117.7(6) . .
C34 Fe2 C32 C33 38.0(7) . .
C35 Fe2 C32 C33 81.2(7) . .
C21 Fe2 C32 C33 -160.7(6) . .
C31 C32 C33 C34 0.6(12) . .
Fe2 C32 C33 C34 -59.8(7) . .
C31 C32 C33 Fe2 60.4(7) . .
C23 Fe2 C33 C32 122.4(6) . .
C25 Fe2 C33 C32 -164.6(12) . .
C31 Fe2 C33 C32 -37.8(6) . .
C24 Fe2 C33 C32 163.5(6) . .
C22 Fe2 C33 C32 80.4(7) . .
C34 Fe2 C33 C32 -118.4(10) . .
C35 Fe2 C33 C32 -81.5(7) . .
C21 Fe2 C33 C32 45.3(13) . .
C23 Fe2 C33 C34 -119.2(7) . .
C32 Fe2 C33 C34 118.4(10) . .
C25 Fe2 C33 C34 -46.2(16) . .
C31 Fe2 C33 C34 80.6(7) . .
C24 Fe2 C33 C34 -78.2(8) . .
C22 Fe2 C33 C34 -161.2(7) . .
C35 Fe2 C33 C34 36.9(6) . .
C21 Fe2 C33 C34 163.7(9) . .
C32 C33 C34 C35 -0.1(12) . .
Fe2 C33 C34 C35 -59.5(8) . .
C32 C33 C34 Fe2 59.4(7) . .
C23 Fe2 C34 C35 -161.6(6) . .
C32 Fe2 C34 C35 81.9(6) . .
C25 Fe2 C34 C35 -76.3(7) . .
C31 Fe2 C34 C35 38.4(6) . .
C24 Fe2 C34 C35 -119.2(6) . .
C22 Fe2 C34 C35 163.9(9) . .
C33 Fe2 C34 C35 119.9(9) . .
C21 Fe2 C34 C35 -39.7(15) . .
C23 Fe2 C34 C33 78.5(7) . .
C32 Fe2 C34 C33 -38.1(6) . .
C25 Fe2 C34 C33 163.7(6) . .
C31 Fe2 C34 C33 -81.6(7) . .
C24 Fe2 C34 C33 120.9(7) . .
C22 Fe2 C34 C33 44.0(13) . .
C35 Fe2 C34 C33 -119.9(9) . .
C21 Fe2 C34 C33 -159.6(11) . .
C33 C34 C35 C31 -0.4(12) . .
Fe2 C34 C35 C31 -59.8(7) . .
C33 C34 C35 Fe2 59.4(8) . .
C32 C31 C35 C34 0.9(11) . .
Fe2 C31 C35 C34 60.2(8) . .
C32 C31 C35 Fe2 -59.4(7) . .
C23 Fe2 C35 C34 43.2(12) . .
C32 Fe2 C35 C34 -81.0(6) . .
C25 Fe2 C35 C34 123.4(6) . .
C31 Fe2 C35 C34 -117.9(8) . .
C24 Fe2 C35 C34 79.4(7) . .
C22 Fe2 C35 C34 -159.5(11) . .
C33 Fe2 C35 C34 -37.2(6) . .
C21 Fe2 C35 C34 165.6(6) . .
C23 Fe2 C35 C31 161.1(9) . .
C32 Fe2 C35 C31 36.9(5) . .
C25 Fe2 C35 C31 -118.7(6) . .
C24 Fe2 C35 C31 -162.8(6) . .
C22 Fe2 C35 C31 -41.7(14) . .
C34 Fe2 C35 C31 117.9(8) . .
C33 Fe2 C35 C31 80.6(6) . .
C21 Fe2 C35 C31 -76.6(6) . .
C21 B1 C41 C46 -167.8(7) . .
C11 B1 C41 C46 70.0(10) . .
C51 B1 C41 C46 -48.6(11) . .
C21 B1 C41 C42 14.4(11) . .
C11 B1 C41 C42 -107.7(9) . .
C51 B1 C41 C42 133.6(8) . .
C46 C41 C42 C43 -0.4(13) . .
B1 C41 C42 C43 177.6(9) . .
C41 C42 C43 C44 0.3(16) . .
C42 C43 C44 C45 -0.4(16) . .
C43 C44 C45 C46 0.6(15) . .
C44 C45 C46 C41 -0.8(15) . .
C42 C41 C46 C45 0.6(13) . .
B1 C41 C46 C45 -177.3(9) . .
C21 B1 C51 C56 81.5(9) . .
C11 B1 C51 C56 -156.4(7) . .
C41 B1 C51 C56 -36.1(10) . .
C21 B1 C51 C52 -95.3(9) . .
C11 B1 C51 C52 26.7(10) . .
C41 B1 C51 C52 147.0(8) . .
C56 C51 C52 C53 -2.2(13) . .
B1 C51 C52 C53 174.8(9) . .
C51 C52 C53 C54 0.0(16) . .
C52 C53 C54 C55 1.2(16) . .
C53 C54 C55 C56 -0.1(15) . .
C52 C51 C56 C55 3.3(12) . .
B1 C51 C56 C55 -173.7(8) . .
C54 C55 C56 C51 -2.3(14) . .
O1' Li1 O1 C1 0.0(17) . .
O1' Li1 O1 C1 66.3(16) 8_565 .
O3 Li1 O1 C1 171(10) 8_565 .
O3 Li1 O1 C1 -81.5(18) . .
O1 Li1 O1 C1 103.3(15) 8_565 .
O3' Li1 O1 C1 -179.0(16) 8_565 .
O3' Li1 O1 C1 -114.5(17) . .
O2' Li1 O1 C1 24(2) 8_565 .
O2' Li1 O1 C1 -39.6(17) . .
O4' Li1 O1 C1 139.3(16) 8_565 .
O4' Li1 O1 C1 -153(2) . .
O1' Li1 O1 C8 132(2) . .
O1' Li1 O1 C8 -162.1(19) 8_565 .
O3 Li1 O1 C8 -57(11) 8_565 .
O3 Li1 O1 C8 50(2) . .
O1 Li1 O1 C8 -125.0(18) 8_565 .
O3' Li1 O1 C8 -47(2) 8_565 .
O3' Li1 O1 C8 17(2) . .
O2' Li1 O1 C8 155(2) 8_565 .
O2' Li1 O1 C8 92(2) . .
O4' Li1 O1 C8 -89.1(19) 8_565 .
O4' Li1 O1 C8 -22(2) . .
O1' Li1 O2 C3 -152(2) . .
O1' Li1 O2 C3 143.9(16) 8_565 .
O3 Li1 O2 C3 45.6(17) 8_565 .
O3 Li1 O2 C3 -15.1(16) . .
O1 Li1 O2 C3 -133.5(17) . .
O1 Li1 O2 C3 168.9(15) 8_565 .
O3' Li1 O2 C3 27(2) 8_565 .
O3' Li1 O2 C3 -36.0(18) . .
O2' Li1 O2 C3 70.6(15) 8_565 .
O2' Li1 O2 C3 9.1(16) . .
O4' Li1 O2 C3 -173.9(17) 8_565 .
O4' Li1 O2 C3 -108.3(17) . .
O1' Li1 O2 C2 -31.6(19) . .
O1' Li1 O2 C2 -95.7(19) 8_565 .
O3 Li1 O2 C2 165.9(18) 8_565 .
O3 Li1 O2 C2 105.2(19) . .
O1 Li1 O2 C2 -13.2(18) . .
O1 Li1 O2 C2 -70.7(19) 8_565 .
O3' Li1 O2 C2 147(2) 8_565 .
O3' Li1 O2 C2 84.4(19) . .
O2' Li1 O2 C2 -169.0(18) 8_565 .
O2' Li1 O2 C2 130(2) . .
O4' Li1 O2 C2 -54(2) 8_565 .
O4' Li1 O2 C2 12(2) . .
O1' Li1 O3 C4 14.1(19) . .
O1' Li1 O3 C4 -52(2) 8_565 .
O3 Li1 O3 C4 -132.9(13) 8_565 .
O1 Li1 O3 C4 52.1(19) . .
O1 Li1 O3 C4 118(10) 8_565 .
O3' Li1 O3 C4 -166.6(15) 8_565 .
O3' Li1 O3 C4 129.2(19) . .
O2' Li1 O3 C4 -92.2(16) 8_565 .
O2' Li1 O3 C4 -32.4(14) . .
O4' Li1 O3 C4 150.2(16) 8_565 .
O4' Li1 O3 C4 86.6(17) . .
O1' Li1 O3 C5 -115.4(17) . .
O1' Li1 O3 C5 178.6(19) 8_565 .
O3 Li1 O3 C5 97.6(16) 8_565 .
O1 Li1 O3 C5 -77.4(18) . .
O1 Li1 O3 C5 -11(11) 8_565 .
O3' Li1 O3 C5 63.9(16) 8_565 .
O3' Li1 O3 C5 -0.3(17) . .
O2' Li1 O3 C5 138.3(17) 8_565 .
O2' Li1 O3 C5 -161.9(19) . .
O4' Li1 O3 C5 21(2) 8_565 .
O4' Li1 O3 C5 -42.9(17) . .
O1' Li1 O4 C6 92.1(19) . .
O1' Li1 O4 C6 158.9(18) 8_565 .
O3 Li1 O4 C6 -68.2(19) 8_565 .
O3 Li1 O4 C6 -5.9(17) . .
O1 Li1 O4 C6 115.6(18) . .
O1 Li1 O4 C6 174.8(17) 8_565 .
O3' Li1 O4 C6 -87.7(18) 8_565 .
O3' Li1 O4 C6 -22.3(16) . .
O2' Li1 O4 C6 -47(3) 8_565 .
O2' Li1 O4 C6 18(2) . .
O4' Li1 O4 C6 -160.7(18) 8_565 .
O4' Li1 O4 C6 130(2) . .
O1' Li1 O4 C7 -39(2) . .
O1' Li1 O4 C7 28(2) 8_565 .
O3 Li1 O4 C7 161.0(18) 8_565 .
O3 Li1 O4 C7 -136.7(19) . .
O1 Li1 O4 C7 -15.1(18) . .
O1 Li1 O4 C7 44.1(19) 8_565 .
O3' Li1 O4 C7 141.5(19) 8_565 .
O3' Li1 O4 C7 -153(2) . .
O2' Li1 O4 C7 -177.9(19) 8_565 .
O2' Li1 O4 C7 -112.5(19) . .
O4' Li1 O4 C7 68.6(18) 8_565 .
O4' Li1 O4 C7 -1.0(18) . .
C8 O1 C1 C2 -78(3) . .
Li1 O1 C1 C2 52(3) . .
O1 C1 C2 O2 -67(3) . .
C3 O2 C2 C1 172(3) . .
Li1 O2 C2 C1 48(3) . .
C2 O2 C3 C4 -84(3) . .
Li1 O2 C3 C4 34(2) . .
C5 O3 C4 O2' 165(2) . .
Li1 O3 C4 O2' 37.7(16) . .
C5 O3 C4 C3 159(2) . .
Li1 O3 C4 C3 32(2) . .
C5 O3 C4 C4' -27(2) . .
Li1 O3 C4 C4' -154(3) . .
O2 C3 C4 O3 -44(2) . .
O2 C3 C4 O2' -51.9(17) . .
O2 C3 C4 C4' -50(4) . .
C4 O3 C5 C6 -81(3) . .
Li1 O3 C5 C6 51(3) . .
O3 C5 C6 O4 -58(4) . .
C7 O4 C6 C5 164(3) . .
Li1 O4 C6 C5 36(3) . .
C6 O4 C7 C8 -88(4) . .
Li1 O4 C7 C8 41(3) . .
O4 C7 C8 O1 -53(4) . .
C1 O1 C8 C7 167(3) . .
Li1 O1 C8 C7 37(4) . .
O1' Li1 O1' C1' 126.3(18) 8_565 .
O3 Li1 O1' C1' 51(3) 8_565 .
O3 Li1 O1' C1' -21(2) . .
O1 Li1 O1' C1' -130(2) . .
O1 Li1 O1' C1' 163.3(19) 8_565 .
O3' Li1 O1' C1' -81(100) 8_565 .
O3' Li1 O1' C1' -54(2) . .
O2' Li1 O1' C1' 64(2) 8_565 .
O2' Li1 O1' C1' 8.6(19) . .
O4' Li1 O1' C1' -173.1(18) 8_565 .
O4' Li1 O1' C1' -114.1(19) . .
O1' Li1 O1' C8' -102(2) 8_565 .
O3 Li1 O1' C8' -178(2) 8_565 .
O3 Li1 O1' C8' 110(2) . .
O1 Li1 O1' C8' 1(2) . .
O1 Li1 O1' C8' -65.2(19) 8_565 .
O3' Li1 O1' C8' 51(100) 8_565 .
O3' Li1 O1' C8' 77(2) . .
O2' Li1 O1' C8' -164(2) 8_565 .
O2' Li1 O1' C8' 140(2) . .
O4' Li1 O1' C8' -42(2) 8_565 .
O4' Li1 O1' C8' 17(2) . .
O3 C4 O2' C2' -151(2) . .
C3 C4 O2' C2' 21(2) . .
C4' C4 O2' C2' -158(2) . .
O3 C4 O2' Li1 -35.1(14) . .
C3 C4 O2' Li1 137(2) . .
C4' C4 O2' Li1 -42(2) . .
O1' Li1 O2' C4 -102.3(15) . .
O1' Li1 O2' C4 -161.7(13) 8_565 .
O3 Li1 O2' C4 99.3(14) 8_565 .
O3 Li1 O2' C4 29.2(13) . .
O1 Li1 O2' C4 -78.2(16) . .
O1 Li1 O2' C4 -146.9(15) 8_565 .
O3' Li1 O2' C4 76.8(15) 8_565 .
O3' Li1 O2' C4 18.8(14) . .
O2' Li1 O2' C4 138.1(12) 8_565 .
O4' Li1 O2' C4 139(37) 8_565 .
O4' Li1 O2' C4 -41.9(18) . .
O1' Li1 O2' C2' 16.5(18) . .
O1' Li1 O2' C2' -43.0(19) 8_565 .
O3 Li1 O2' C2' -142.0(19) 8_565 .
O3 Li1 O2' C2' 148(2) . .
O1 Li1 O2' C2' 40.6(19) . .
O1 Li1 O2' C2' -28(2) 8_565 .
O3' Li1 O2' C2' -164.4(18) 8_565 .
O3' Li1 O2' C2' 137.5(19) . .
O2' Li1 O2' C2' -103.1(17) 8_565 .
O4' Li1 O2' C2' -102(37) 8_565 .
O4' Li1 O2' C2' 77(2) . .
O1' Li1 O3' C4' 75(2) . .
O1' Li1 O3' C4' -132(100) 8_565 .
O3 Li1 O3' C4' -72.5(17) 8_565 .
O3 Li1 O3' C4' 0.8(19) . .
O1 Li1 O3' C4' 112.3(19) . .
O1 Li1 O3' C4' 179.3(18) 8_565 .
O3' Li1 O3' C4' -105.1(17) 8_565 .
O2' Li1 O3' C4' -42.8(19) 8_565 .
O2' Li1 O3' C4' 13.3(18) . .
O4' Li1 O3' C4' -165.1(18) 8_565 .
O4' Li1 O3' C4' 135.5(19) . .
O1' Li1 O3' C5' -46(3) . .
O1' Li1 O3' C5' 107(100) 8_565 .
O3 Li1 O3' C5' 166(2) 8_565 .
O3 Li1 O3' C5' -121(3) . .
O1 Li1 O3' C5' -9(2) . .
O1 Li1 O3' C5' 58(3) 8_565 .
O3' Li1 O3' C5' 133(2) 8_565 .
O2' Li1 O3' C5' -164(2) 8_565 .
O2' Li1 O3' C5' -108(2) . .
O4' Li1 O3' C5' 73(2) 8_565 .
O4' Li1 O3' C5' 14(2) . .
O1' Li1 O4' C6' 134(2) . .
O1' Li1 O4' C6' -168(2) 8_565 .
O3 Li1 O4' C6' -34(3) 8_565 .
O3 Li1 O4' C6' 34(2) . .
O1 Li1 O4' C6' 150(3) . .
O1 Li1 O4' C6' -143(2) 8_565 .
O3' Li1 O4' C6' -46(2) 8_565 .
O3' Li1 O4' C6' 11(2) . .
O2' Li1 O4' C6' 74(38) 8_565 .
O2' Li1 O4' C6' 73(2) . .
O4' Li1 O4' C6' -107(2) 8_565 .
O1' Li1 O4' C7' 4.6(17) . .
O1' Li1 O4' C7' 63.0(19) 8_565 .
O3 Li1 O4' C7' -163.0(17) 8_565 .
O3 Li1 O4' C7' -94.8(18) . .
O1 Li1 O4' C7' 21.4(16) . .
O1 Li1 O4' C7' 87.9(17) 8_565 .
O3' Li1 O4' C7' -174.9(16) 8_565 .
O3' Li1 O4' C7' -117.9(18) . .
O2' Li1 O4' C7' -55(38) 8_565 .
O2' Li1 O4' C7' -56(2) . .
O4' Li1 O4' C7' 123.9(16) 8_565 .
C8' O1' C1' C2' -161(3) . .
Li1 O1' C1' C2' -35(3) . .
O1' C1' C2' O2' 55(4) . .
C4 O2' C2' C1' 73(4) . .
Li1 O2' C2' C1' -47(4) . .
C5' O3' C4' C4 83(3) . .
Li1 O3' C4' C4 -39(3) . .
O3 C4 C4' O3' 42.9(18) . .
O2' C4 C4' O3' 55(3) . .
C3 C4 C4' O3' 54(4) . .
C4' O3' C5' C6' -169(4) . .
Li1 O3' C5' C6' -44(5) . .
O3' C5' C6' O4' 57(5) . .
C7' O4' C6' C5' 89(4) . .
Li1 O4' C6' C5' -41(4) . .
C6' O4' C7' C8' -159(3) . .
Li1 O4' C7' C8' -30(3) . .
O4' C7' C8' O1' 54(4) . .
C1' O1' C8' C7' 84(4) . .
Li1 O1' C8' C7' -48(4) . .
C62 O61 C62 C63 17(10) 8_565 .
O61 C62 C63 C63 -11(7) . 8_565
